data_4112820
loop_
_publ_author_name
'Hongping Zhu'
'Jianfang Chai'
'Vadapalli Chandrasekhar'
'Herbert W. Roesky'
'J\"org Magull'
'Denis Vidovic'
'Hans-Georg Schmidt'
'Mathias Noltemeyer'
'Philip P. Power'
'William A. Merrill'

_publ_section_title
;
 Two Types of Intramolecular Addition of an Al-N Multiple-Bonded Monomer
 LAlNAr' Arising from the Reaction of LAl with N3Ar' (L = HC[(CMe)(NAr)]2,
 Ar' = 2,6-Ar2C6H3, Ar = 2,6-iPr2C6H3)
;
_journal_name_full 'Journal of the American Chemical Society'
_journal_page_first 9472
_journal_page_last 9473
_journal_paper_doi 10.1021/ja0475712
_journal_volume 126
_journal_year 2004
_chemical_formula_sum 'C59 H78 Al N3'
_chemical_formula_weight 856.22
_chemical_name_systematic
; 
 ? 
;
_space_group_IT_number 14
_symmetry_cell_setting monoclinic
_symmetry_space_group_name_Hall '-P 2yn'
_symmetry_space_group_name_H-M 'P 1 21/n 1'
_atom_sites_solution_hydrogens geom
_atom_sites_solution_primary direct
_atom_sites_solution_secondary difmap
_audit_creation_method SHELXL-97
_cell_angle_alpha 90.00
_cell_angle_beta 104.051(4)
_cell_angle_gamma 90.00
_cell_formula_units_Z 4
_cell_length_a 12.3496(6)
_cell_length_b 26.2644(15)
_cell_length_c 16.0109(7)
_cell_measurement_temperature 133(2)
_cell_volume 5037.8(4)
_computing_structure_refinement 'SHELXL-97 (Sheldrick, 1997)'
_computing_structure_solution 'SHELXS-97 (Sheldrick, 1990)'
_diffrn_ambient_temperature 133(2)
_diffrn_measured_fraction_theta_full 0.992
_diffrn_measured_fraction_theta_max 0.992
_diffrn_measurement_device_type IPDS2
_diffrn_radiation_monochromator graphite
_diffrn_radiation_source 'fine-focus sealed tube'
_diffrn_radiation_type MoK\a
_diffrn_radiation_wavelength 0.71073
_diffrn_reflns_av_R_equivalents 0.0929
_diffrn_reflns_av_sigmaI/netI 0.0787
_diffrn_reflns_limit_h_max 14
_diffrn_reflns_limit_h_min -14
_diffrn_reflns_limit_k_max 31
_diffrn_reflns_limit_k_min -30
_diffrn_reflns_limit_l_max 15
_diffrn_reflns_limit_l_min -18
_diffrn_reflns_number 24428
_diffrn_reflns_theta_full 24.81
_diffrn_reflns_theta_max 24.81
_diffrn_reflns_theta_min 1.52
_exptl_absorpt_coefficient_mu 0.081
_exptl_crystal_colour yellowish
_exptl_crystal_density_diffrn 1.129
_exptl_crystal_description prism
_exptl_crystal_F_000 1864
_refine_diff_density_max 0.433
_refine_diff_density_min -0.251
_refine_diff_density_rms 0.045
_refine_ls_extinction_method none
_refine_ls_goodness_of_fit_ref 1.011
_refine_ls_hydrogen_treatment mixed
_refine_ls_matrix_type full
_refine_ls_number_parameters 586
_refine_ls_number_reflns 8626
_refine_ls_number_restraints 0
_refine_ls_restrained_S_all 1.011
_refine_ls_R_factor_all 0.1059
_refine_ls_R_factor_gt 0.0633
_refine_ls_shift/su_max 0.001
_refine_ls_shift/su_mean 0.000
_refine_ls_structure_factor_coef Fsqd
_refine_ls_weighting_details 'calc w=1/[\s^2^(Fo^2^)+(0.0626P)^2^+2.3187P] where P=(Fo^2^+2Fc^2^)/3'
_refine_ls_weighting_scheme calc
_refine_ls_wR_factor_gt 0.1360
_refine_ls_wR_factor_ref 0.1551
_reflns_number_gt 5709
_reflns_number_total 8626
_reflns_threshold_expression >2sigma(I)
_cod_data_source_file ja0475712si20040427_053205.cif
_cod_data_source_block compound2
_cod_database_code 4112820

loop_
_symmetry_equiv_pos_as_xyz
'x, y, z'
'-x+1/2, y+1/2, -z+1/2'
'-x, -y, -z'
'x-1/2, -y-1/2, z-1/2'

loop_
_atom_site_label
_atom_site_type_symbol
_atom_site_fract_x
_atom_site_fract_y
_atom_site_fract_z
_atom_site_U_iso_or_equiv
_atom_site_adp_type
_atom_site_occupancy
_atom_site_symmetry_multiplicity
_atom_site_calc_flag
_atom_site_refinement_flags
Al1 Al 0.71798(6) 0.09979(3) 0.25798(5) 0.02461(19) Uani 1 1 d .
N1 N 0.87649(18) 0.09188(9) 0.29600(15) 0.0302(5) Uani 1 1 d .
N2 N 0.68362(18) 0.07827(8) 0.36360(15) 0.0286(5) Uani 1 1 d .
N3 N 0.63870(17) 0.15526(8) 0.19917(14) 0.0241(5) Uani 1 1 d .
C1 C 1.0557(2) 0.08686(14) 0.4088(2) 0.0468(8) Uani 1 1 d .
H1A H 1.0835 0.0583 0.3804 0.070 Uiso 1 1 calc R
H1B H 1.0792 0.0824 0.4713 0.070 Uiso 1 1 calc R
H1C H 1.0862 0.1188 0.3927 0.070 Uiso 1 1 calc R
C2 C 0.9290(2) 0.08834(11) 0.3807(2) 0.0341(7) Uani 1 1 d .
C3 C 0.8743(2) 0.08298(11) 0.4456(2) 0.0353(7) Uani 1 1 d .
H3A H 0.9190 0.0866 0.5026 0.042 Uiso 1 1 calc R
C4 C 0.7608(2) 0.07289(11) 0.43800(18) 0.0317(6) Uani 1 1 d .
C5 C 0.7316(3) 0.05268(13) 0.5174(2) 0.0437(8) Uani 1 1 d .
H5A H 0.6503 0.0503 0.5075 0.065 Uiso 1 1 calc R
H5B H 0.7608 0.0757 0.5658 0.065 Uiso 1 1 calc R
H5C H 0.7647 0.0188 0.5308 0.065 Uiso 1 1 calc R
C6 C 0.9478(2) 0.08258(12) 0.2364(2) 0.0355(7) Uani 1 1 d .
C7 C 0.9600(3) 0.03208(13) 0.2112(2) 0.0446(8) Uani 1 1 d .
C8 C 1.0403(3) 0.02236(16) 0.1651(3) 0.0607(11) Uani 1 1 d .
H8A H 1.0503 -0.0115 0.1473 0.073 Uiso 1 1 calc R
C9 C 1.1057(3) 0.06116(17) 0.1448(3) 0.0673(12) Uani 1 1 d .
H9A H 1.1624 0.0536 0.1159 0.081 Uiso 1 1 calc R
C10 C 1.0883(3) 0.11034(15) 0.1665(3) 0.0571(10) Uani 1 1 d .
H10A H 1.1311 0.1368 0.1498 0.068 Uiso 1 1 calc R
C11 C 1.0098(2) 0.12262(13) 0.2126(2) 0.0411(8) Uani 1 1 d .
C12 C 0.8916(3) -0.01182(12) 0.2331(2) 0.0454(8) Uani 1 1 d .
H12A H 0.8164 0.0019 0.2340 0.055 Uiso 1 1 calc R
C13 C 0.9439(3) -0.03386(14) 0.3234(3) 0.0573(10) Uani 1 1 d .
H13A H 0.9421 -0.0080 0.3672 0.086 Uiso 1 1 calc R
H13B H 1.0213 -0.0438 0.3269 0.086 Uiso 1 1 calc R
H13C H 0.9012 -0.0638 0.3333 0.086 Uiso 1 1 calc R
C14 C 0.8740(3) -0.05517(14) 0.1668(3) 0.0592(10) Uani 1 1 d .
H14A H 0.8487 -0.0410 0.1087 0.089 Uiso 1 1 calc R
H14B H 0.8175 -0.0788 0.1777 0.089 Uiso 1 1 calc R
H14C H 0.9445 -0.0734 0.1716 0.089 Uiso 1 1 calc R
C15 C 0.9962(3) 0.17780(13) 0.2343(2) 0.0476(9) Uani 1 1 d .
H15A H 0.9366 0.1801 0.2667 0.057 Uiso 1 1 calc R
C16 C 0.9606(3) 0.20980(15) 0.1530(3) 0.0626(11) Uani 1 1 d .
H16A H 0.8979 0.1932 0.1129 0.094 Uiso 1 1 calc R
H16B H 1.0234 0.2131 0.1258 0.094 Uiso 1 1 calc R
H16C H 0.9378 0.2437 0.1678 0.094 Uiso 1 1 calc R
C17 C 1.1045(4) 0.20102(17) 0.2907(3) 0.0767(13) Uani 1 1 d .
H17A H 1.1265 0.1822 0.3450 0.115 Uiso 1 1 calc R
H17B H 1.0916 0.2368 0.3027 0.115 Uiso 1 1 calc R
H17C H 1.1641 0.1988 0.2601 0.115 Uiso 1 1 calc R
C18 C 0.5709(2) 0.05958(12) 0.35954(19) 0.0334(7) Uani 1 1 d .
C19 C 0.5473(2) 0.00791(12) 0.34046(19) 0.0380(7) Uani 1 1 d .
C20 C 0.4371(3) -0.00844(15) 0.3297(2) 0.0486(9) Uani 1 1 d .
H20A H 0.4189 -0.0431 0.3159 0.058 Uiso 1 1 calc R
C21 C 0.3546(3) 0.02467(17) 0.3387(2) 0.0586(11) Uani 1 1 d .
H21A H 0.2798 0.0131 0.3297 0.070 Uiso 1 1 calc R
C22 C 0.3804(3) 0.07417(16) 0.3607(2) 0.0546(10) Uani 1 1 d .
H22A H 0.3226 0.0962 0.3684 0.066 Uiso 1 1 calc R
C23 C 0.4882(3) 0.09375(13) 0.3722(2) 0.0413(8) Uani 1 1 d .
C24 C 0.6351(3) -0.03132(12) 0.3326(2) 0.0460(8) Uani 1 1 d .
H24A H 0.7062 -0.0129 0.3334 0.055 Uiso 1 1 calc R
C25 C 0.6024(4) -0.06209(14) 0.2491(2) 0.0632(11) Uani 1 1 d .
H25A H 0.5804 -0.0388 0.2001 0.095 Uiso 1 1 calc R
H25B H 0.5397 -0.0845 0.2510 0.095 Uiso 1 1 calc R
H25C H 0.6662 -0.0826 0.2427 0.095 Uiso 1 1 calc R
C26 C 0.6577(4) -0.06889(16) 0.4087(3) 0.0694(12) Uani 1 1 d .
H26A H 0.6783 -0.0499 0.4630 0.104 Uiso 1 1 calc R
H26B H 0.7189 -0.0918 0.4046 0.104 Uiso 1 1 calc R
H26C H 0.5903 -0.0889 0.4071 0.104 Uiso 1 1 calc R
C27 C 0.5108(3) 0.14949(14) 0.3938(2) 0.0495(9) Uani 1 1 d .
H27A H 0.5509 0.1637 0.3517 0.059 Uiso 1 1 calc R
C28 C 0.4049(3) 0.18077(17) 0.3864(3) 0.0705(12) Uani 1 1 d .
H28A H 0.3546 0.1755 0.3295 0.106 Uiso 1 1 calc R
H28B H 0.4243 0.2169 0.3940 0.106 Uiso 1 1 calc R
H28C H 0.3677 0.1700 0.4311 0.106 Uiso 1 1 calc R
C29 C 0.5834(4) 0.15817(15) 0.4826(3) 0.0639(11) Uani 1 1 d .
H29A H 0.6569 0.1428 0.4869 0.096 Uiso 1 1 calc R
H29B H 0.5486 0.1426 0.5252 0.096 Uiso 1 1 calc R
H29C H 0.5922 0.1948 0.4936 0.096 Uiso 1 1 calc R
C30 C 0.6606(2) 0.20108(10) 0.16052(17) 0.0243(6) Uani 1 1 d .
C31 C 0.6722(2) 0.19303(10) 0.07511(17) 0.0259(6) Uani 1 1 d .
C32 C 0.6934(2) 0.23377(11) 0.02533(18) 0.0304(6) Uani 1 1 d .
H32A H 0.7003 0.2282 -0.0318 0.036 Uiso 1 1 calc R
C33 C 0.7042(2) 0.28211(11) 0.05959(19) 0.0340(7) Uani 1 1 d .
H33A H 0.7213 0.3098 0.0269 0.041 Uiso 1 1 calc R
C34 C 0.6903(2) 0.29032(11) 0.14152(19) 0.0341(7) Uani 1 1 d .
H34A H 0.6982 0.3240 0.1640 0.041 Uiso 1 1 calc R
C35 C 0.6647(2) 0.25088(10) 0.19312(18) 0.0283(6) Uani 1 1 d .
C36 C 0.6337(2) 0.26616(10) 0.27431(18) 0.0303(6) Uani 1 1 d .
C37 C 0.7150(3) 0.26895(11) 0.35279(19) 0.0373(7) Uani 1 1 d .
C38 C 0.6859(3) 0.28916(13) 0.4251(2) 0.0494(9) Uani 1 1 d .
H38A H 0.7404 0.2907 0.4783 0.059 Uiso 1 1 calc R
C39 C 0.5796(3) 0.30693(14) 0.4204(2) 0.0555(10) Uani 1 1 d .
H39A H 0.5614 0.3212 0.4698 0.067 Uiso 1 1 calc R
C40 C 0.4990(3) 0.30383(13) 0.3428(2) 0.0500(9) Uani 1 1 d .
H40A H 0.4254 0.3156 0.3400 0.060 Uiso 1 1 calc R
C41 C 0.5243(3) 0.28378(11) 0.26936(19) 0.0366(7) Uani 1 1 d .
C42 C 0.8342(3) 0.25273(12) 0.3586(2) 0.0416(8) Uani 1 1 d .
H42A H 0.8335 0.2306 0.3077 0.050 Uiso 1 1 calc R
C43 C 0.9063(3) 0.29923(14) 0.3519(3) 0.0591(10) Uani 1 1 d .
H43A H 0.8767 0.3163 0.2967 0.089 Uiso 1 1 calc R
H43B H 0.9832 0.2883 0.3557 0.089 Uiso 1 1 calc R
H43C H 0.9051 0.3228 0.3991 0.089 Uiso 1 1 calc R
C44 C 0.8860(3) 0.22192(14) 0.4387(2) 0.0569(10) Uani 1 1 d .
H44A H 0.8360 0.1939 0.4445 0.085 Uiso 1 1 calc R
H44B H 0.8976 0.2439 0.4896 0.085 Uiso 1 1 calc R
H44C H 0.9579 0.2081 0.4338 0.085 Uiso 1 1 calc R
C45 C 0.4349(3) 0.28450(12) 0.1846(2) 0.0391(7) Uani 1 1 d .
H45A H 0.4624 0.2631 0.1423 0.047 Uiso 1 1 calc R
C46 C 0.3223(3) 0.26327(14) 0.1908(2) 0.0522(9) Uani 1 1 d .
H46A H 0.3322 0.2287 0.2145 0.078 Uiso 1 1 calc R
H46B H 0.2714 0.2624 0.1334 0.078 Uiso 1 1 calc R
H46C H 0.2907 0.2850 0.2287 0.078 Uiso 1 1 calc R
C47 C 0.4199(3) 0.33882(13) 0.1491(2) 0.0518(9) Uani 1 1 d .
H47A H 0.4904 0.3509 0.1384 0.078 Uiso 1 1 calc R
H47B H 0.3979 0.3612 0.1912 0.078 Uiso 1 1 calc R
H47C H 0.3618 0.3392 0.0952 0.078 Uiso 1 1 calc R
C48 C 0.6231(2) 0.06571(10) 0.15417(18) 0.0277(6) Uani 1 1 d .
H48A H 0.5570 0.0505 0.1706 0.033 Uiso 1 1 calc R
C49 C 0.5925(2) 0.12014(10) 0.12191(17) 0.0257(6) Uani 1 1 d .
C50 C 0.6577(2) 0.13807(10) 0.05821(17) 0.0272(6) Uani 1 1 d .
C51 C 0.7001(2) 0.10567(11) 0.00907(18) 0.0315(6) Uani 1 1 d .
C52 C 0.6854(2) 0.05082(11) 0.0205(2) 0.0359(7) Uani 1 1 d .
H52A H 0.6997 0.0277 -0.0211 0.043 Uiso 1 1 calc R
C53 C 0.6523(2) 0.03276(11) 0.08827(19) 0.0335(7) Uani 1 1 d .
H53A H 0.6473 -0.0031 0.0943 0.040 Uiso 1 1 calc R
C54 C 0.4656(2) 0.13002(11) 0.08567(19) 0.0306(6) Uani 1 1 d .
H54A H 0.4568 0.1656 0.0627 0.037 Uiso 1 1 calc R
C55 C 0.3991(2) 0.12582(13) 0.1533(2) 0.0414(8) Uani 1 1 d .
H55A H 0.3213 0.1352 0.1280 0.062 Uiso 1 1 calc R
H55B H 0.4307 0.1488 0.2013 0.062 Uiso 1 1 calc R
H55C H 0.4022 0.0907 0.1745 0.062 Uiso 1 1 calc R
C56 C 0.4160(2) 0.09395(12) 0.0106(2) 0.0390(7) Uani 1 1 d .
H56A H 0.3384 0.1036 -0.0152 0.059 Uiso 1 1 calc R
H56B H 0.4182 0.0589 0.0320 0.059 Uiso 1 1 calc R
H56C H 0.4596 0.0963 -0.0329 0.059 Uiso 1 1 calc R
C57 C 0.7671(3) 0.12194(12) -0.0546(2) 0.0392(7) Uani 1 1 d .
H57A H 0.7887 0.1584 -0.0427 0.047 Uiso 1 1 calc R
C58 C 0.6962(4) 0.1185(2) -0.1469(2) 0.0752(13) Uani 1 1 d .
H58A H 0.6327 0.1419 -0.1542 0.113 Uiso 1 1 calc R
H58B H 0.6687 0.0836 -0.1588 0.113 Uiso 1 1 calc R
H58C H 0.7416 0.1279 -0.1870 0.113 Uiso 1 1 calc R
C59 C 0.8743(3) 0.09097(15) -0.0429(3) 0.0623(11) Uani 1 1 d .
H59A H 0.9154 0.0919 0.0177 0.093 Uiso 1 1 calc R
H59B H 0.9207 0.1055 -0.0787 0.093 Uiso 1 1 calc R
H59C H 0.8557 0.0556 -0.0602 0.093 Uiso 1 1 calc R

loop_
_atom_site_aniso_label
_atom_site_aniso_U_11
_atom_site_aniso_U_22
_atom_site_aniso_U_33
_atom_site_aniso_U_23
_atom_site_aniso_U_13
_atom_site_aniso_U_12
Al1 0.0215(4) 0.0263(4) 0.0250(4) 0.0010(3) 0.0035(3) 0.0003(3)
N1 0.0254(11) 0.0332(13) 0.0310(13) -0.0021(10) 0.0049(10) 0.0009(10)
N2 0.0292(12) 0.0270(12) 0.0279(13) 0.0035(10) 0.0035(10) -0.0002(10)
N3 0.0248(11) 0.0247(12) 0.0211(12) -0.0013(9) 0.0024(9) -0.0028(9)
C1 0.0272(15) 0.057(2) 0.049(2) -0.0003(17) -0.0039(14) 0.0025(14)
C2 0.0279(14) 0.0323(16) 0.0375(18) -0.0005(13) -0.0012(13) 0.0008(12)
C3 0.0325(15) 0.0338(16) 0.0335(16) 0.0026(13) -0.0039(13) -0.0002(12)
C4 0.0371(16) 0.0279(15) 0.0268(15) 0.0036(12) 0.0015(13) 0.0008(12)
C5 0.0484(19) 0.0469(19) 0.0322(17) 0.0103(14) 0.0031(15) -0.0034(15)
C6 0.0216(13) 0.0430(18) 0.0398(17) -0.0062(14) 0.0035(13) 0.0035(12)
C7 0.0343(16) 0.049(2) 0.050(2) -0.0085(16) 0.0075(15) 0.0061(15)
C8 0.047(2) 0.059(2) 0.082(3) -0.016(2) 0.026(2) 0.0117(18)
C9 0.048(2) 0.077(3) 0.089(3) -0.020(2) 0.041(2) 0.002(2)
C10 0.0354(18) 0.068(3) 0.074(3) -0.010(2) 0.0251(18) -0.0045(17)
C11 0.0264(15) 0.052(2) 0.0452(19) -0.0083(16) 0.0098(14) -0.0031(14)
C12 0.0403(17) 0.0391(18) 0.055(2) -0.0058(16) 0.0080(16) 0.0098(14)
C13 0.057(2) 0.043(2) 0.065(3) 0.0016(18) 0.0022(19) 0.0121(17)
C14 0.051(2) 0.047(2) 0.079(3) -0.0177(19) 0.015(2) 0.0074(17)
C15 0.0387(17) 0.053(2) 0.056(2) -0.0093(17) 0.0205(16) -0.0128(15)
C16 0.043(2) 0.058(2) 0.079(3) -0.005(2) -0.0007(19) -0.0041(17)
C17 0.091(3) 0.075(3) 0.054(3) -0.006(2) -0.001(2) -0.034(2)
C18 0.0297(15) 0.0422(17) 0.0270(15) 0.0124(13) 0.0045(12) -0.0046(13)
C19 0.0358(16) 0.0490(19) 0.0284(16) 0.0030(14) 0.0063(13) -0.0111(14)
C20 0.047(2) 0.064(2) 0.0337(18) 0.0034(16) 0.0090(15) -0.0213(18)
C21 0.0337(18) 0.095(3) 0.046(2) 0.022(2) 0.0076(16) -0.017(2)
C22 0.0359(18) 0.073(3) 0.058(2) 0.023(2) 0.0177(17) 0.0010(18)
C23 0.0353(16) 0.0497(19) 0.0421(19) 0.0136(15) 0.0152(14) 0.0017(14)
C24 0.0515(19) 0.0370(18) 0.052(2) -0.0096(15) 0.0161(17) -0.0164(15)
C25 0.102(3) 0.038(2) 0.049(2) -0.0042(17) 0.018(2) -0.015(2)
C26 0.078(3) 0.066(3) 0.053(2) 0.002(2) -0.005(2) 0.010(2)
C27 0.0479(19) 0.052(2) 0.056(2) 0.0140(17) 0.0277(18) 0.0079(16)
C28 0.065(3) 0.077(3) 0.075(3) 0.023(2) 0.029(2) 0.028(2)
C29 0.080(3) 0.051(2) 0.066(3) 0.0101(19) 0.028(2) 0.015(2)
C30 0.0206(12) 0.0277(14) 0.0221(14) 0.0018(11) 0.0004(11) -0.0016(11)
C31 0.0218(13) 0.0288(14) 0.0250(14) -0.0007(12) 0.0018(11) -0.0036(11)
C32 0.0328(15) 0.0364(16) 0.0210(14) 0.0007(12) 0.0046(12) -0.0067(12)
C33 0.0407(16) 0.0302(15) 0.0285(16) 0.0074(12) 0.0036(13) -0.0052(13)
C34 0.0429(17) 0.0274(15) 0.0292(16) 0.0008(12) 0.0031(13) -0.0043(13)
C35 0.0302(14) 0.0296(15) 0.0219(14) 0.0008(11) 0.0004(12) 0.0007(11)
C36 0.0419(16) 0.0233(14) 0.0240(15) -0.0005(11) 0.0048(13) -0.0004(12)
C37 0.0521(19) 0.0294(15) 0.0258(16) -0.0029(12) 0.0003(14) 0.0015(14)
C38 0.072(2) 0.047(2) 0.0234(16) -0.0051(14) -0.0001(16) 0.0056(18)
C39 0.085(3) 0.055(2) 0.0278(18) -0.0071(16) 0.0159(18) 0.015(2)
C40 0.062(2) 0.052(2) 0.039(2) -0.0020(16) 0.0174(17) 0.0125(17)
C41 0.0490(18) 0.0318(16) 0.0282(16) -0.0002(13) 0.0077(14) 0.0033(14)
C42 0.0501(19) 0.0365(17) 0.0302(17) -0.0037(13) -0.0059(14) 0.0036(14)
C43 0.062(2) 0.055(2) 0.055(2) 0.0038(18) 0.0035(19) -0.0064(18)
C44 0.063(2) 0.048(2) 0.049(2) 0.0047(17) -0.0084(18) 0.0020(17)
C45 0.0436(17) 0.0368(17) 0.0368(18) 0.0003(14) 0.0093(14) 0.0052(14)
C46 0.050(2) 0.052(2) 0.055(2) 0.0066(18) 0.0124(18) 0.0015(17)
C47 0.060(2) 0.043(2) 0.046(2) 0.0055(16) 0.0014(17) 0.0020(17)
C48 0.0245(13) 0.0287(15) 0.0296(15) -0.0015(12) 0.0058(12) -0.0064(11)
C49 0.0258(13) 0.0247(13) 0.0249(14) -0.0022(11) 0.0027(11) -0.0038(11)
C50 0.0257(13) 0.0299(14) 0.0237(14) 0.0005(12) 0.0016(11) -0.0026(11)
C51 0.0338(15) 0.0331(16) 0.0274(15) -0.0042(12) 0.0069(12) -0.0051(12)
C52 0.0397(16) 0.0331(16) 0.0353(17) -0.0101(13) 0.0100(14) -0.0056(13)
C53 0.0359(15) 0.0262(15) 0.0379(17) -0.0064(12) 0.0079(13) -0.0044(12)
C54 0.0260(14) 0.0321(16) 0.0316(16) 0.0000(12) 0.0031(12) -0.0034(11)
C55 0.0254(14) 0.056(2) 0.0415(18) 0.0016(15) 0.0050(13) 0.0003(14)
C56 0.0331(15) 0.0396(17) 0.0382(18) -0.0023(14) -0.0033(13) -0.0069(13)
C57 0.0471(18) 0.0389(17) 0.0350(17) -0.0074(14) 0.0165(15) -0.0072(14)
C58 0.082(3) 0.113(4) 0.033(2) -0.005(2) 0.016(2) -0.040(3)
C59 0.066(2) 0.054(2) 0.081(3) 0.001(2) 0.045(2) 0.0038(19)

loop_
_atom_type_symbol
_atom_type_description
_atom_type_scat_dispersion_real
_atom_type_scat_dispersion_imag
_atom_type_scat_source
C C 0.0033 0.0016 'International Tables Vol C Tables 4.2.6.8 and 6.1.1.4'
H H 0.0000 0.0000 'International Tables Vol C Tables 4.2.6.8 and 6.1.1.4'
N N 0.0061 0.0033 'International Tables Vol C Tables 4.2.6.8 and 6.1.1.4'
Al Al 0.0645 0.0514 'International Tables Vol C Tables 4.2.6.8 and 6.1.1.4'

loop_
_geom_angle_atom_site_label_1
_geom_angle_atom_site_label_2
_geom_angle_atom_site_label_3
_geom_angle
N3 Al1 N1 127.76(10)
N3 Al1 N2 117.99(10)
N1 Al1 N2 96.62(10)
N3 Al1 C48 78.53(10)
N1 Al1 C48 124.31(11)
N2 Al1 C48 112.91(11)
N3 Al1 C49 39.69(9)
N1 Al1 C49 134.06(10)
N2 Al1 C49 129.01(10)
C48 Al1 C49 39.45(10)
C2 N1 C6 114.9(2)
C2 N1 Al1 122.0(2)
C6 N1 Al1 122.70(18)
C4 N2 C18 117.9(2)
C4 N2 Al1 123.41(19)
C18 N2 Al1 118.02(17)
C30 N3 C49 103.4(2)
C30 N3 Al1 138.71(17)
C49 N3 Al1 89.10(14)
N1 C2 C3 123.9(3)
N1 C2 C1 120.4(3)
C3 C2 C1 115.6(3)
C2 C3 C4 128.1(3)
N2 C4 C3 122.5(3)
N2 C4 C5 121.7(3)
C3 C4 C5 115.7(3)
C7 C6 C11 121.7(3)
C7 C6 N1 117.8(3)
C11 C6 N1 120.3(3)
C8 C7 C6 117.6(3)
C8 C7 C12 119.3(3)
C6 C7 C12 123.1(3)
C9 C8 C7 121.2(4)
C10 C9 C8 119.9(3)
C9 C10 C11 121.7(4)
C10 C11 C6 117.8(3)
C10 C11 C15 118.4(3)
C6 C11 C15 123.8(3)
C7 C12 C14 113.4(3)
C7 C12 C13 111.8(3)
C14 C12 C13 109.0(3)
C11 C15 C16 110.9(3)
C11 C15 C17 112.6(3)
C16 C15 C17 108.1(3)
C19 C18 C23 121.7(3)
C19 C18 N2 118.6(3)
C23 C18 N2 119.6(3)
C20 C19 C18 117.9(3)
C20 C19 C24 118.3(3)
C18 C19 C24 123.8(3)
C21 C20 C19 121.2(3)
C22 C21 C20 119.9(3)
C21 C22 C23 122.7(4)
C22 C23 C18 116.6(3)
C22 C23 C27 120.2(3)
C18 C23 C27 123.2(3)
C19 C24 C25 112.7(3)
C19 C24 C26 111.4(3)
C25 C24 C26 108.2(3)
C29 C27 C23 113.4(3)
C29 C27 C28 107.2(3)
C23 C27 C28 113.3(3)
C35 C30 N3 128.7(2)
C35 C30 C31 119.5(2)
N3 C30 C31 111.7(2)
C32 C31 C30 120.7(2)
C32 C31 C50 132.7(3)
C30 C31 C50 106.6(2)
C33 C32 C31 119.5(3)
C32 C33 C34 120.0(3)
C33 C34 C35 122.7(3)
C30 C35 C34 117.4(3)
C30 C35 C36 125.4(2)
C34 C35 C36 117.0(2)
C37 C36 C41 119.9(3)
C37 C36 C35 120.8(3)
C41 C36 C35 118.8(2)
C38 C37 C36 119.2(3)
C38 C37 C42 119.8(3)
C36 C37 C42 120.9(3)
C39 C38 C37 121.1(3)
C38 C39 C40 119.6(3)
C41 C40 C39 121.2(3)
C40 C41 C36 119.0(3)
C40 C41 C45 119.0(3)
C36 C41 C45 121.9(3)
C37 C42 C44 114.0(3)
C37 C42 C43 110.2(3)
C44 C42 C43 110.6(3)
C46 C45 C41 114.3(3)
C46 C45 C47 109.6(3)
C41 C45 C47 109.7(3)
C53 C48 C49 112.8(2)
C53 C48 Al1 131.4(2)
C49 C48 Al1 84.80(15)
C50 C49 C48 112.8(2)
C50 C49 N3 101.6(2)
C48 C49 N3 106.0(2)
C50 C49 C54 110.4(2)
C48 C49 C54 115.1(2)
N3 C49 C54 110.1(2)
C50 C49 Al1 110.29(16)
C48 C49 Al1 55.75(13)
N3 C49 Al1 51.21(11)
C54 C49 Al1 138.04(19)
C51 C50 C31 132.8(3)
C51 C50 C49 122.7(2)
C31 C50 C49 104.0(2)
C50 C51 C52 117.9(3)
C50 C51 C57 124.4(3)
C52 C51 C57 117.6(3)
C53 C52 C51 121.4(3)
C52 C53 C48 123.3(3)
C55 C54 C56 109.4(2)
C55 C54 C49 113.2(2)
C56 C54 C49 111.3(2)
C51 C57 C59 111.3(3)
C51 C57 C58 110.8(3)
C59 C57 C58 111.4(3)

loop_
_geom_bond_atom_site_label_1
_geom_bond_atom_site_label_2
_geom_bond_distance
Al1 N3 1.876(2)
Al1 N1 1.915(2)
Al1 N2 1.926(2)
Al1 C48 1.998(3)
Al1 C49 2.407(3)
N1 C2 1.356(4)
N1 C6 1.468(4)
N2 C4 1.340(3)
N2 C18 1.462(4)
N3 C30 1.409(3)
N3 C49 1.537(3)
C1 C2 1.520(4)
C2 C3 1.378(4)
C3 C4 1.402(4)
C4 C5 1.500(4)
C6 C7 1.405(4)
C6 C11 1.407(4)
C7 C8 1.396(5)
C7 C12 1.519(5)
C8 C9 1.387(6)
C9 C10 1.368(5)
C10 C11 1.391(5)
C11 C15 1.509(5)
C12 C14 1.536(5)
C12 C13 1.545(5)
C15 C16 1.523(5)
C15 C17 1.546(5)
C18 C19 1.406(4)
C18 C23 1.411(4)
C19 C20 1.397(4)
C19 C24 1.523(5)
C20 C21 1.373(5)
C21 C22 1.364(6)
C22 C23 1.397(5)
C23 C27 1.515(5)
C24 C25 1.531(5)
C24 C26 1.540(5)
C27 C29 1.502(5)
C27 C28 1.525(5)
C30 C35 1.404(4)
C30 C31 1.425(4)
C31 C32 1.396(4)
C31 C50 1.472(4)
C32 C33 1.377(4)
C33 C34 1.381(4)
C34 C35 1.408(4)
C35 C36 1.496(4)
C36 C37 1.407(4)
C36 C41 1.412(4)
C37 C38 1.397(5)
C37 C42 1.513(5)
C38 C39 1.379(5)
C39 C40 1.393(5)
C40 C41 1.391(4)
C41 C45 1.528(4)
C42 C44 1.520(4)
C42 C43 1.530(5)
C45 C46 1.525(5)
C45 C47 1.530(4)
C48 C53 1.475(4)
C48 C49 1.536(4)
C49 C50 1.520(4)
C49 C54 1.556(4)
C50 C51 1.348(4)
C51 C52 1.469(4)
C51 C57 1.522(4)
C52 C53 1.336(4)
C54 C55 1.514(4)
C54 C56 1.536(4)
C57 C59 1.525(5)
C57 C58 1.526(5)
